data_1567415
loop_
_publ_author_name
'Dhara, Debabrata'
'Fantuzzi, Felipe'
'H\"arterich, Marcel'
'Dewhurst, Rian D.'
'Krummenacher, Ivo'
'Arrowsmith, Merle'
'Pranckevicius, Conor'
'Braunschweig, Holger'

_publ_section_title
;
 Stepwise reduction of a base-stabilised ferrocenyl aluminium(iii)
 dihalide for the synthesis of structurally-diverse dialane species
;
_journal_issue 33
_journal_name_full 'Chemical Science'
_journal_page_first 9693
_journal_page_last 9700
_journal_paper_doi 10.1039/D2SC02783F
_journal_volume 13
_journal_year 2022
_chemical_formula_moiety 'C45 H63 Al Fe N2, 0.5(C6 H14)'
_chemical_formula_sum 'C48 H70 Al Fe N2'
_chemical_formula_weight 757.89
_space_group_crystal_system monoclinic
_space_group_IT_number 14
_space_group_name_Hall '-P 2yn'
_space_group_name_H-M_alt 'P 1 21/n 1'
_atom_sites_solution_hydrogens mixed
_atom_sites_solution_primary dual
_atom_sites_solution_secondary difmap
_audit_creation_method SHELXL-2018/3
_audit_update_record
;
2022-04-17 deposited with the CCDC.	2022-08-01 downloaded from the CCDC.
;
_cell_angle_alpha 90
_cell_angle_beta 93.907(14)
_cell_angle_gamma 90
_cell_formula_units_Z 4
_cell_length_a 16.196(6)
_cell_length_b 12.016(4)
_cell_length_c 23.162(10)
_cell_measurement_reflns_used 4971
_cell_measurement_temperature 99(2)
_cell_measurement_theta_max 22.51
_cell_measurement_theta_min 2.32
_cell_volume 4497(3)
_computing_cell_refinement 'Saint+ ver. V8.40A (Bruker AXS)'
_computing_data_collection 'APEX2 ver. 2014.9 (Bruker AXS)'
_computing_data_reduction 'Saint+ ver. V8.40A (Bruker AXS)'
_computing_molecular_graphics 'ShelXLe (Huebschle et all, 2011)'
_computing_publication_material 'SHELXL-2018/3 (Sheldrick, 2018)'
_computing_structure_refinement 'SHELXL-2018/3 (Sheldrick, 2018)'
_computing_structure_solution 'SHELXT 2014/5 (Sheldrick, 2014)'
_diffrn_ambient_temperature 99(2)
_diffrn_detector 'CCD area detector (Apex2)'
_diffrn_detector_area_resol_mean 8.333
_diffrn_measured_fraction_theta_full 0.997
_diffrn_measured_fraction_theta_max 0.997
_diffrn_measurement_device_type 'Bruker APEX-II CCD'
_diffrn_measurement_method '\f and \w scans'
_diffrn_radiation_monochromator 'multi-layer mirror'
_diffrn_radiation_type MoK\a
_diffrn_radiation_wavelength 0.71073
_diffrn_reflns_av_R_equivalents 0.0976
_diffrn_reflns_av_unetI/netI 0.0682
_diffrn_reflns_Laue_measured_fraction_full 0.997
_diffrn_reflns_Laue_measured_fraction_max 0.997
_diffrn_reflns_limit_h_max 19
_diffrn_reflns_limit_h_min -19
_diffrn_reflns_limit_k_max 14
_diffrn_reflns_limit_k_min -14
_diffrn_reflns_limit_l_max 27
_diffrn_reflns_limit_l_min -27
_diffrn_reflns_number 51189
_diffrn_reflns_point_group_measured_fraction_full 0.997
_diffrn_reflns_point_group_measured_fraction_max 0.997
_diffrn_reflns_theta_full 25.452
_diffrn_reflns_theta_max 25.452
_diffrn_reflns_theta_min 1.488
_diffrn_source 'rotating-anode (Nonius FR-591)'
_exptl_absorpt_coefficient_mu 0.387
_exptl_absorpt_correction_T_max 0.7452
_exptl_absorpt_correction_T_min 0.6319
_exptl_absorpt_correction_type multi-scan
_exptl_absorpt_process_details 'SadAbs 2016/2 (Bruker AXS)'
_exptl_crystal_colour orange
_exptl_crystal_density_diffrn 1.119
_exptl_crystal_description block
_exptl_crystal_F_000 1644
_exptl_crystal_size_max 0.343
_exptl_crystal_size_mid 0.176
_exptl_crystal_size_min 0.108
_refine_diff_density_max 0.375
_refine_diff_density_min -0.396
_refine_diff_density_rms 0.058
_refine_ls_extinction_method none
_refine_ls_goodness_of_fit_ref 1.031
_refine_ls_hydrogen_treatment mixed
_refine_ls_matrix_type full
_refine_ls_number_parameters 548
_refine_ls_number_reflns 8308
_refine_ls_number_restraints 360
_refine_ls_restrained_S_all 1.018
_refine_ls_R_factor_all 0.0718
_refine_ls_R_factor_gt 0.0434
_refine_ls_shift/su_max 0.001
_refine_ls_shift/su_mean 0.000
_refine_ls_structure_factor_coef Fsqd
_refine_ls_weighting_details 'w=1/[\s^2^(Fo^2^)+(0.0329P)^2^+2.7450P] where P=(Fo^2^+2Fc^2^)/3'
_refine_ls_weighting_scheme calc
_refine_ls_wR_factor_gt 0.0961
_refine_ls_wR_factor_ref 0.1084
_reflns_Friedel_coverage 0.000
_reflns_number_gt 5987
_reflns_number_total 8308
_reflns_threshold_expression 'I > 2\s(I)'
_cod_data_source_file d2sc02783f2.cif
_cod_data_source_block test2_a
_cod_depositor_comments
;
The following automatic conversions were performed:

data item '_exptl_absorpt_correction_type' value 'Multi-Scan' was
changed to 'multi-scan' in accordance with the
/home/data/users/saulius/crontab/automatic-downloads/rss-feeds/RSC/lib/dictionaries/cif_core.dic
dictionary named 'cif_core.dic' version 2.4.2 last updated on
2011-04-26.

Automatic conversion script
Id: cif_fix_values 7556 2019-12-06 15:28:31Z antanas 

 Adding full bibliography for 1567415--1567421.cif.
;
_cod_original_sg_symbol_H-M 'P 21/n'
_cod_database_code 1567415
_shelx_shelxl_version_number 2018/3
_shelx_space_group_comment
;
The symmetry employed for this shelxl refinement is uniquely defined
by the following loop, which should always be used as a source of
symmetry information in preference to the above space-group names.
They are only intended as comments.
;

loop_
_space_group_symop_operation_xyz
'x, y, z'
'-x+1/2, y+1/2, -z+1/2'
'-x, -y, -z'
'x-1/2, -y-1/2, z-1/2'

loop_
_atom_site_label
_atom_site_type_symbol
_atom_site_fract_x
_atom_site_fract_y
_atom_site_fract_z
_atom_site_U_iso_or_equiv
_atom_site_adp_type
_atom_site_occupancy
_atom_site_site_symmetry_order
_atom_site_calc_flag
_atom_site_refinement_flags_posn
_atom_site_refinement_flags_adp
_atom_site_refinement_flags_occupancy
_atom_site_disorder_assembly
_atom_site_disorder_group
C1_1 C 0.57876(16) 0.3944(2) 0.44439(11) 0.0250(6) Uani 1 1 d . . . . .
H1_1 H 0.615971 0.447782 0.461735 0.030 Uiso 1 1 calc R U . . .
C2_1 C 0.59041(16) 0.3333(2) 0.39288(11) 0.0252(6) Uani 1 1 d . . . . .
H2_1 H 0.636530 0.338652 0.369788 0.030 Uiso 1 1 calc R U . . .
C3_1 C 0.52083(17) 0.2633(2) 0.38236(12) 0.0266(6) Uani 1 1 d . . . . .
H3_1 H 0.512140 0.212796 0.350983 0.032 Uiso 1 1 calc R U . . .
C4_1 C 0.46631(17) 0.2816(2) 0.42674(11) 0.0246(6) Uani 1 1 d . . . . .
H4_1 H 0.414483 0.245950 0.430102 0.030 Uiso 1 1 calc R U . . .
C5_1 C 0.50261(16) 0.3622(2) 0.46523(11) 0.0244(6) Uani 1 1 d . . . . .
H5_1 H 0.479658 0.389688 0.499097 0.029 Uiso 1 1 calc R U . . .
C6_1 C 0.41969(15) 0.45437(19) 0.30423(10) 0.0169(5) Uani 1 1 d . . . . .
C7_1 C 0.49260(15) 0.52445(19) 0.31075(10) 0.0169(5) Uani 1 1 d . . . . .
C8_1 C 0.48826(15) 0.59068(19) 0.36169(10) 0.0183(5) Uani 1 1 d . . . . .
H8_1 H 0.528747 0.642690 0.376125 0.022 Uiso 1 1 calc R U . . .
C9_1 C 0.41320(15) 0.56550(19) 0.38701(10) 0.0180(5) Uani 1 1 d . . . . .
H9_1 H 0.394639 0.597644 0.421289 0.022 Uiso 1 1 calc R U . . .
C10_1 C 0.37031(15) 0.48309(19) 0.35183(10) 0.0169(5) Uani 1 1 d . . . . .
C1_2 C 0.28683(15) 0.44122(18) 0.36254(10) 0.0169(5) Uani 1 1 d . . . . .
C2_2 C 0.22820(14) 0.42271(19) 0.31681(10) 0.0172(5) Uani 1 1 d . . . . .
H2_2 H 0.244146 0.430809 0.278319 0.021 Uiso 1 1 calc R U . . .
C3_2 C 0.14697(15) 0.39273(19) 0.32555(11) 0.0182(5) Uani 1 1 d . . . . .
C4_2 C 0.12528(15) 0.38169(19) 0.38265(11) 0.0194(5) Uani 1 1 d . . . . .
H4_2 H 0.070245 0.360879 0.389600 0.023 Uiso 1 1 calc R U . . .
C5_2 C 0.18224(15) 0.40038(19) 0.43001(11) 0.0193(5) Uani 1 1 d . . . . .
C6_2 C 0.26304(15) 0.42929(19) 0.41885(10) 0.0189(5) Uani 1 1 d . . . . .
H6_2 H 0.302726 0.441099 0.450382 0.023 Uiso 1 1 calc R U . . .
C1_3 C 0.08267(15) 0.3813(2) 0.27378(10) 0.0187(5) Uani 1 1 d D . . . .
C2_3 C 0.00608(16) 0.3151(2) 0.28933(12) 0.0282(6) Uani 1 1 d D . . . .
H2A_3 H -0.031584 0.306029 0.254705 0.042 Uiso 1 1 calc R U . . .
H2B_3 H -0.022291 0.355415 0.318987 0.042 Uiso 1 1 calc R U . . .
H2C_3 H 0.023266 0.241763 0.304203 0.042 Uiso 1 1 calc R U . . .
C3_3 C 0.11968(16) 0.3252(2) 0.22172(11) 0.0256(6) Uani 1 1 d D . . . .
H3A_3 H 0.076180 0.314484 0.190696 0.038 Uiso 1 1 calc R U . . .
H3B_3 H 0.143064 0.252846 0.233560 0.038 Uiso 1 1 calc R U . . .
H3C_3 H 0.163376 0.372545 0.207752 0.038 Uiso 1 1 calc R U . . .
C4_3 C 0.05442(17) 0.4991(2) 0.25532(12) 0.0293(7) Uani 1 1 d D . . . .
H4A_3 H 0.012226 0.493982 0.223031 0.044 Uiso 1 1 calc R U . . .
H4B_3 H 0.101930 0.541448 0.243163 0.044 Uiso 1 1 calc R U . . .
H4C_3 H 0.031104 0.536760 0.288025 0.044 Uiso 1 1 calc R U . . .
C1_4 C 0.15788(16) 0.3961(2) 0.49295(11) 0.0230(6) Uani 1 1 d D . . . .
C2_4 C 0.21975(19) 0.3251(2) 0.53014(11) 0.0330(7) Uani 1 1 d D . . . .
H2A_4 H 0.203496 0.323609 0.570123 0.049 Uiso 1 1 calc R U . . .
H2B_4 H 0.275250 0.357267 0.529232 0.049 Uiso 1 1 calc R U . . .
H2C_4 H 0.219997 0.249097 0.514810 0.049 Uiso 1 1 calc R U . . .
C3_4 C 0.15943(18) 0.5161(2) 0.51686(12) 0.0301(7) Uani 1 1 d D . . . .
H3A_4 H 0.141403 0.515858 0.556400 0.045 Uiso 1 1 calc R U . . .
H3B_4 H 0.122037 0.562943 0.492273 0.045 Uiso 1 1 calc R U . . .
H3C_4 H 0.215826 0.545755 0.517077 0.045 Uiso 1 1 calc R U . . .
C4_4 C 0.07140(19) 0.3483(3) 0.49838(12) 0.0429(8) Uani 1 1 d D . . . .
H4A_4 H 0.058806 0.347969 0.539174 0.064 Uiso 1 1 calc R U . . .
H4B_4 H 0.069231 0.272049 0.483370 0.064 Uiso 1 1 calc R U . . .
H4C_4 H 0.030647 0.394262 0.476097 0.064 Uiso 1 1 calc R U . . .
C1_5 C 0.55871(15) 0.53408(19) 0.27004(10) 0.0170(5) Uani 1 1 d . . . . .
C2_5 C 0.54073(15) 0.5142(2) 0.21118(11) 0.0197(5) Uani 1 1 d . . . . .
H2_5 H 0.487028 0.488849 0.198364 0.024 Uiso 1 1 calc R U . . .
C3_5 C 0.59927(16) 0.5306(2) 0.17071(11) 0.0222(6) Uani 1 1 d . . . . .
C4_5 C 0.67748(15) 0.5682(2) 0.19081(11) 0.0230(6) Uani 1 1 d . . . . .
H4_5 H 0.718221 0.579446 0.163754 0.028 Uiso 1 1 calc R U . . .
C5_5 C 0.69806(15) 0.5900(2) 0.24908(11) 0.0220(6) Uani 1 1 d . . . . .
C6_5 C 0.63770(15) 0.57109(19) 0.28819(10) 0.0182(5) Uani 1 1 d . . . . .
H6_5 H 0.650879 0.583798 0.328247 0.022 Uiso 1 1 calc R U . . .
C1_6 C 0.779(2) 0.655(3) 0.2733(15) 0.0279(19) Uani 0.174(18) 1 d D U P A 1
C2_6 C 0.830(3) 0.576(3) 0.3131(19) 0.027(3) Uani 0.174(18) 1 d D U P A 1
H2A_6 H 0.878591 0.614770 0.330187 0.041 Uiso 0.174(18) 1 calc R U P A 1
H2B_6 H 0.847496 0.511679 0.290719 0.041 Uiso 0.174(18) 1 calc R U P A 1
H2C_6 H 0.796027 0.549575 0.343928 0.041 Uiso 0.174(18) 1 calc R U P A 1
C3_6 C 0.755(2) 0.760(3) 0.3078(13) 0.029(3) Uani 0.174(18) 1 d D U P A 1
H3A_6 H 0.805611 0.799101 0.321836 0.044 Uiso 0.174(18) 1 calc R U P A 1
H3B_6 H 0.724180 0.737299 0.340734 0.044 Uiso 0.174(18) 1 calc R U P A 1
H3C_6 H 0.720864 0.809057 0.282415 0.044 Uiso 0.174(18) 1 calc R U P A 1
C4_6 C 0.8284(15) 0.690(3) 0.2226(9) 0.031(3) Uani 0.174(18) 1 d D U P A 1
H4A_6 H 0.884477 0.711625 0.237099 0.047 Uiso 0.174(18) 1 calc R U P A 1
H4B_6 H 0.801138 0.754099 0.202991 0.047 Uiso 0.174(18) 1 calc R U P A 1
H4C_6 H 0.831380 0.628505 0.195295 0.047 Uiso 0.174(18) 1 calc R U P A 1
C1_16 C 0.7842(5) 0.6310(5) 0.2698(3) 0.0249(11) Uani 0.826(18) 1 d D U P A 2
C2_16 C 0.8224(5) 0.5517(7) 0.3164(4) 0.0311(14) Uani 0.826(18) 1 d D U P A 2
H2A_16 H 0.876230 0.580780 0.331413 0.047 Uiso 0.826(18) 1 calc R U P A 2
H2B_16 H 0.829943 0.477938 0.299463 0.047 Uiso 0.826(18) 1 calc R U P A 2
H2C_16 H 0.785553 0.545747 0.348117 0.047 Uiso 0.826(18) 1 calc R U P A 2
C3_16 C 0.7744(4) 0.7486(5) 0.2954(3) 0.0362(13) Uani 0.826(18) 1 d D U P A 2
H3A_16 H 0.829045 0.778117 0.308130 0.054 Uiso 0.826(18) 1 calc R U P A 2
H3B_16 H 0.739885 0.744595 0.328432 0.054 Uiso 0.826(18) 1 calc R U P A 2
H3C_16 H 0.748153 0.797686 0.265723 0.054 Uiso 0.826(18) 1 calc R U P A 2
C4_16 C 0.8438(3) 0.6388(7) 0.22169(18) 0.0353(14) Uani 0.826(18) 1 d D U P A 2
H4A_16 H 0.897201 0.667664 0.237596 0.053 Uiso 0.826(18) 1 calc R U P A 2
H4B_16 H 0.820865 0.688958 0.191345 0.053 Uiso 0.826(18) 1 calc R U P A 2
H4C_16 H 0.851679 0.564674 0.205249 0.053 Uiso 0.826(18) 1 calc R U P A 2
C1_8 C 0.33320(15) 0.37918(19) 0.17839(10) 0.0168(5) Uani 1 1 d . . . . .
N2_8 N 0.30747(12) 0.48112(16) 0.16016(9) 0.0195(5) Uani 1 1 d . . . . .
C3_8 C 0.26921(15) 0.4773(2) 0.10511(11) 0.0211(6) Uani 1 1 d . . . . .
C4_8 C 0.26992(16) 0.3699(2) 0.08788(11) 0.0224(6) Uani 1 1 d . . . . .
N5_8 N 0.30897(13) 0.31165(16) 0.13321(9) 0.0217(5) Uani 1 1 d . . . . .
C6_8 C 0.3241(2) 0.1915(2) 0.13330(13) 0.0411(8) Uani 1 1 d . . . . .
H6A_8 H 0.272679 0.152444 0.121085 0.062 Uiso 1 1 calc R U . . .
H6B_8 H 0.343080 0.167503 0.172406 0.062 Uiso 1 1 calc R U . . .
H6C_8 H 0.366495 0.174110 0.106474 0.062 Uiso 1 1 calc R U . . .
C7_8 C 0.23632(19) 0.3163(2) 0.03329(12) 0.0348(7) Uani 1 1 d . . . . .
H7A_8 H 0.214834 0.373600 0.006171 0.052 Uiso 1 1 calc R U . . .
H7B_8 H 0.191540 0.265224 0.041786 0.052 Uiso 1 1 calc R U . . .
H7C_8 H 0.280461 0.274691 0.015995 0.052 Uiso 1 1 calc R U . . .
C8_8 C 0.23755(19) 0.5801(2) 0.07484(13) 0.0400(8) Uani 1 1 d . . . . .
H8A_8 H 0.217217 0.561382 0.035202 0.060 Uiso 1 1 calc R U . . .
H8B_8 H 0.282376 0.634658 0.073839 0.060 Uiso 1 1 calc R U . . .
H8C_8 H 0.192274 0.611549 0.095608 0.060 Uiso 1 1 calc R U . . .
C9_8 C 0.31697(16) 0.5836(2) 0.19370(11) 0.0247(6) Uani 1 1 d . . . . .
H9A_8 H 0.348480 0.637784 0.172478 0.037 Uiso 1 1 calc R U . . .
H9B_8 H 0.346563 0.567641 0.231106 0.037 Uiso 1 1 calc R U . . .
H9C_8 H 0.262241 0.614202 0.200068 0.037 Uiso 1 1 calc R U . . .
Fe1_9 Fe 0.48457(2) 0.42632(3) 0.38336(2) 0.01616(10) Uani 1 1 d . . . . .
Al3_9 Al 0.39896(5) 0.32459(6) 0.25222(3) 0.01816(17) Uani 1 1 d . . . . .
H1_9 H 0.4754(15) 0.2720(19) 0.2287(10) 0.022 Uiso 1 1 d . U . . .
H2_9 H 0.3437(15) 0.2360(19) 0.2785(10) 0.022 Uiso 1 1 d . U . . .
C1_10 C 0.46317(19) 0.0145(3) 0.51696(15) 0.0463(9) Uani 1 1 d . . . . .
H1A_10 H 0.424289 0.060045 0.492013 0.056 Uiso 1 1 calc R U . . .
H1AB_10 H 0.434230 -0.055231 0.526070 0.056 Uiso 1 1 calc R U . . .
C2_10 C 0.4834(2) 0.0771(3) 0.57280(15) 0.0502(9) Uani 1 1 d . . . . .
H2A_10 H 0.514051 0.145726 0.564159 0.060 Uiso 1 1 calc R U . . .
H2AB_10 H 0.520238 0.030481 0.598702 0.060 Uiso 1 1 calc R U . . .
C3_10 C 0.4076(2) 0.1084(3) 0.60421(16) 0.0577(10) Uani 1 1 d . . . . .
H3A_10 H 0.424817 0.146822 0.640348 0.087 Uiso 1 1 calc R U . . .
H3B_10 H 0.376805 0.040886 0.612927 0.087 Uiso 1 1 calc R U . . .
H3C_10 H 0.372073 0.157642 0.579624 0.087 Uiso 1 1 calc R U . . .
C1_11 C 0.5755(8) 0.5016(8) 0.1073(7) 0.0308(14) Uani 0.560(3) 1 d D U P B 1
C2_11 C 0.5161(4) 0.5921(5) 0.0842(2) 0.0468(12) Uani 0.560(3) 1 d D U P B 1
H2A_11 H 0.495747 0.573889 0.044510 0.070 Uiso 0.560(3) 1 calc R U P B 1
H2B_11 H 0.545063 0.663761 0.084496 0.070 Uiso 0.560(3) 1 calc R U P B 1
H2C_11 H 0.469265 0.596941 0.108743 0.070 Uiso 0.560(3) 1 calc R U P B 1
C3_11 C 0.6509(6) 0.4933(6) 0.0711(5) 0.0397(17) Uani 0.560(3) 1 d D U P B 1
H3A_11 H 0.633426 0.467045 0.032166 0.060 Uiso 0.560(3) 1 calc R U P B 1
H3B_11 H 0.690937 0.440861 0.089493 0.060 Uiso 0.560(3) 1 calc R U P B 1
H3C_11 H 0.676742 0.566792 0.068625 0.060 Uiso 0.560(3) 1 calc R U P B 1
C4_11 C 0.5283(4) 0.3902(5) 0.0992(2) 0.0476(12) Uani 0.560(3) 1 d D U P B 1
H4A_11 H 0.508871 0.381360 0.058462 0.071 Uiso 0.560(3) 1 calc R U P B 1
H4B_11 H 0.480722 0.390082 0.123210 0.071 Uiso 0.560(3) 1 calc R U P B 1
H4C_11 H 0.565317 0.328448 0.110848 0.071 Uiso 0.560(3) 1 calc R U P B 1
C1_111 C 0.5801(10) 0.5286(11) 0.1045(9) 0.0308(14) Uani 0.440(3) 1 d D U P B 2
C2_111 C 0.5900(5) 0.6468(6) 0.0767(3) 0.0468(12) Uani 0.440(3) 1 d D U P B 2
H2A_111 H 0.575941 0.642422 0.034943 0.070 Uiso 0.440(3) 1 calc R U P B 2
H2B_111 H 0.647366 0.671962 0.083692 0.070 Uiso 0.440(3) 1 calc R U P B 2
H2C_111 H 0.552876 0.699563 0.094146 0.070 Uiso 0.440(3) 1 calc R U P B 2
C3_111 C 0.6402(8) 0.4505(8) 0.0786(6) 0.0397(17) Uani 0.440(3) 1 d D U P B 2
H3A_111 H 0.628984 0.448109 0.036500 0.060 Uiso 0.440(3) 1 calc R U P B 2
H3B_111 H 0.633967 0.375742 0.094638 0.060 Uiso 0.440(3) 1 calc R U P B 2
H3C_111 H 0.696894 0.476817 0.087774 0.060 Uiso 0.440(3) 1 calc R U P B 2
C4_111 C 0.4923(5) 0.4950(8) 0.0898(3) 0.0476(12) Uani 0.440(3) 1 d D U P B 2
H4A_111 H 0.480583 0.498155 0.047730 0.071 Uiso 0.440(3) 1 calc R U P B 2
H4B_111 H 0.455140 0.545903 0.108528 0.071 Uiso 0.440(3) 1 calc R U P B 2
H4C_111 H 0.483611 0.418958 0.103385 0.071 Uiso 0.440(3) 1 calc R U P B 2

loop_
_atom_site_aniso_label
_atom_site_aniso_U_11
_atom_site_aniso_U_22
_atom_site_aniso_U_33
_atom_site_aniso_U_23
_atom_site_aniso_U_13
_atom_site_aniso_U_12
C1_1 0.0206(15) 0.0257(14) 0.0275(15) 0.0003(11) -0.0065(12) 0.0040(11)
C2_1 0.0190(15) 0.0291(15) 0.0277(15) 0.0033(12) 0.0032(12) 0.0079(11)
C3_1 0.0314(16) 0.0203(14) 0.0271(15) 0.0001(11) -0.0044(13) 0.0055(11)
C4_1 0.0233(15) 0.0199(13) 0.0301(15) 0.0073(11) -0.0027(12) 0.0001(11)
C5_1 0.0290(16) 0.0268(14) 0.0173(13) 0.0031(11) 0.0001(12) 0.0066(11)
C6_1 0.0155(13) 0.0179(12) 0.0173(13) 0.0012(10) 0.0017(11) -0.0003(9)
C7_1 0.0187(14) 0.0160(12) 0.0154(13) 0.0005(10) -0.0017(11) 0.0010(10)
C8_1 0.0163(13) 0.0198(13) 0.0186(13) -0.0014(10) -0.0004(11) 0.0000(10)
C9_1 0.0183(13) 0.0190(12) 0.0163(12) -0.0013(10) -0.0009(10) 0.0028(10)
C10_1 0.0162(13) 0.0177(12) 0.0162(13) -0.0010(10) -0.0022(11) 0.0016(10)
C1_2 0.0162(13) 0.0135(12) 0.0209(13) -0.0004(10) 0.0013(11) 0.0021(9)
C2_2 0.0191(13) 0.0178(12) 0.0148(12) 0.0002(10) 0.0017(10) 0.0005(10)
C3_2 0.0185(14) 0.0140(12) 0.0219(14) 0.0015(10) 0.0003(11) 0.0016(9)
C4_2 0.0139(13) 0.0167(12) 0.0276(15) 0.0005(10) 0.0018(11) -0.0007(10)
C5_2 0.0203(14) 0.0159(13) 0.0218(14) 0.0015(10) 0.0025(11) 0.0001(10)
C6_2 0.0197(14) 0.0182(12) 0.0183(13) -0.0006(10) -0.0016(11) 0.0013(10)
C1_3 0.0163(14) 0.0195(13) 0.0200(13) 0.0021(10) -0.0015(11) -0.0012(10)
C2_3 0.0209(15) 0.0336(16) 0.0291(15) 0.0028(12) -0.0051(12) -0.0083(12)
C3_3 0.0241(15) 0.0271(14) 0.0247(15) 0.0006(11) -0.0045(12) -0.0013(11)
C4_3 0.0307(17) 0.0203(14) 0.0346(16) 0.0018(12) -0.0127(13) 0.0013(11)
C1_4 0.0231(15) 0.0250(14) 0.0215(14) 0.0040(11) 0.0053(12) -0.0041(11)
C2_4 0.048(2) 0.0302(16) 0.0213(15) 0.0057(12) 0.0067(14) 0.0042(13)
C3_4 0.0360(17) 0.0329(16) 0.0224(15) 0.0022(12) 0.0092(13) 0.0052(13)
C4_4 0.041(2) 0.064(2) 0.0251(16) -0.0001(15) 0.0106(15) -0.0220(16)
C1_5 0.0202(14) 0.0127(12) 0.0178(13) -0.0011(9) 0.0000(11) 0.0023(9)
C2_5 0.0160(14) 0.0216(13) 0.0212(14) -0.0018(10) -0.0009(11) 0.0010(10)
C3_5 0.0169(14) 0.0339(15) 0.0156(13) -0.0016(11) -0.0004(11) 0.0062(11)
C4_5 0.0174(14) 0.0322(15) 0.0197(13) 0.0039(11) 0.0045(11) 0.0020(11)
C5_5 0.0201(14) 0.0241(14) 0.0217(14) 0.0014(11) 0.0006(11) -0.0009(10)
C6_5 0.0205(14) 0.0186(12) 0.0154(12) -0.0015(10) -0.0007(10) -0.0011(10)
C1_6 0.021(3) 0.038(4) 0.025(3) -0.003(3) 0.002(3) -0.010(4)
C2_6 0.021(5) 0.036(6) 0.025(5) -0.006(5) 0.005(5) -0.007(5)
C3_6 0.024(6) 0.034(5) 0.029(6) -0.005(5) 0.003(5) -0.015(5)
C4_6 0.023(5) 0.045(6) 0.027(5) -0.004(5) 0.003(4) -0.010(5)
C1_16 0.0203(18) 0.033(3) 0.0211(17) -0.0039(19) 0.0016(14) -0.007(2)
C2_16 0.018(2) 0.046(4) 0.028(2) -0.001(2) -0.0015(18) -0.004(2)
C3_16 0.029(3) 0.038(2) 0.042(3) -0.007(2) 0.006(2) -0.012(2)
C4_16 0.022(2) 0.054(4) 0.0305(19) 0.002(2) 0.0041(17) -0.013(2)
C1_8 0.0175(14) 0.0138(12) 0.0191(13) -0.0020(10) 0.0015(11) -0.0002(10)
N2_8 0.0168(12) 0.0176(11) 0.0240(12) -0.0016(9) -0.0001(9) -0.0014(8)
C3_8 0.0152(14) 0.0234(14) 0.0241(14) 0.0024(11) -0.0035(11) -0.0020(10)
C4_8 0.0193(15) 0.0259(14) 0.0215(14) 0.0021(11) -0.0026(11) -0.0034(11)
N5_8 0.0253(13) 0.0193(11) 0.0199(11) -0.0001(9) -0.0034(10) -0.0021(9)
C6_8 0.072(2) 0.0171(14) 0.0318(17) -0.0056(12) -0.0134(16) 0.0014(14)
C7_8 0.0409(19) 0.0348(17) 0.0272(16) -0.0005(13) -0.0094(14) -0.0070(13)
C8_8 0.045(2) 0.0309(16) 0.0417(18) 0.0067(14) -0.0151(15) 0.0047(14)
C9_8 0.0273(15) 0.0174(13) 0.0291(15) -0.0018(11) 0.0000(12) 0.0013(11)
Fe1_9 0.01486(19) 0.01736(18) 0.01603(19) -0.00093(15) -0.00052(14) 0.00053(14)
Al3_9 0.0188(4) 0.0164(4) 0.0188(4) -0.0017(3) -0.0025(3) 0.0010(3)
C1_10 0.0354(19) 0.0436(19) 0.057(2) 0.0203(17) -0.0152(16) -0.0073(15)
C2_10 0.039(2) 0.048(2) 0.061(2) 0.0118(17) -0.0155(18) -0.0069(16)
C3_10 0.048(2) 0.056(2) 0.068(3) 0.0126(19) -0.008(2) -0.0051(17)
C1_11 0.0253(19) 0.049(4) 0.0176(18) -0.006(3) 0.0010(15) 0.005(3)
C2_11 0.065(3) 0.055(3) 0.019(2) -0.002(2) -0.008(2) 0.029(2)
C3_11 0.039(3) 0.060(5) 0.021(3) -0.012(4) 0.008(2) -0.011(4)
C4_11 0.045(3) 0.078(3) 0.020(2) -0.014(2) 0.002(2) -0.024(2)
C1_111 0.0253(19) 0.049(4) 0.0176(18) -0.006(3) 0.0010(15) 0.005(3)
C2_111 0.065(3) 0.055(3) 0.019(2) -0.002(2) -0.008(2) 0.029(2)
C3_111 0.039(3) 0.060(5) 0.021(3) -0.012(4) 0.008(2) -0.011(4)
C4_111 0.045(3) 0.078(3) 0.020(2) -0.014(2) 0.002(2) -0.024(2)

loop_
_atom_type_symbol
_atom_type_description
_atom_type_scat_dispersion_real
_atom_type_scat_dispersion_imag
_atom_type_scat_source
C C 0.0033 0.0016 'International Tables Vol C Tables 4.2.6.8 and 6.1.1.4'
H H 0.0000 0.0000 'International Tables Vol C Tables 4.2.6.8 and 6.1.1.4'
N N 0.0061 0.0033 'International Tables Vol C Tables 4.2.6.8 and 6.1.1.4'
Al Al 0.0645 0.0514 'International Tables Vol C Tables 4.2.6.8 and 6.1.1.4'
Fe Fe 0.3463 0.8444 'International Tables Vol C Tables 4.2.6.8 and 6.1.1.4'

loop_
_geom_angle_atom_site_label_1
_geom_angle_atom_site_label_2
_geom_angle_atom_site_label_3
_geom_angle
_geom_angle_site_symmetry_1
_geom_angle_site_symmetry_3
_geom_angle_publ_flag
C5_1 C1_1 C2_1 108.3(2) . . ?
C5_1 C1_1 Fe1_9 70.06(15) . . ?
C2_1 C1_1 Fe1_9 69.67(15) . . ?
C5_1 C1_1 H1_1 125.8 . . ?
C2_1 C1_1 H1_1 125.8 . . ?
Fe1_9 C1_1 H1_1 126.0 . . ?
C3_1 C2_1 C1_1 107.5(2) . . ?
C3_1 C2_1 Fe1_9 69.78(15) . . ?
C1_1 C2_1 Fe1_9 69.57(14) . . ?
C3_1 C2_1 H2_1 126.2 . . ?
C1_1 C2_1 H2_1 126.2 . . ?
Fe1_9 C2_1 H2_1 126.0 . . ?
C2_1 C3_1 C4_1 108.2(2) . . ?
C2_1 C3_1 Fe1_9 69.78(15) . . ?
C4_1 C3_1 Fe1_9 69.52(14) . . ?
C2_1 C3_1 H3_1 125.9 . . ?
C4_1 C3_1 H3_1 125.9 . . ?
Fe1_9 C3_1 H3_1 126.4 . . ?
C3_1 C4_1 C5_1 108.0(2) . . ?
C3_1 C4_1 Fe1_9 69.90(14) . . ?
C5_1 C4_1 Fe1_9 70.06(14) . . ?
C3_1 C4_1 H4_1 126.0 . . ?
C5_1 C4_1 H4_1 126.0 . . ?
Fe1_9 C4_1 H4_1 125.6 . . ?
C1_1 C5_1 C4_1 107.9(2) . . ?
C1_1 C5_1 Fe1_9 69.68(15) . . ?
C4_1 C5_1 Fe1_9 69.40(15) . . ?
C1_1 C5_1 H5_1 126.0 . . ?
C4_1 C5_1 H5_1 126.0 . . ?
Fe1_9 C5_1 H5_1 126.5 . . ?
C10_1 C6_1 C7_1 105.7(2) . . ?
C10_1 C6_1 Al3_9 124.76(17) . . ?
C7_1 C6_1 Al3_9 128.49(18) . . ?
C10_1 C6_1 Fe1_9 68.84(14) . . ?
C7_1 C6_1 Fe1_9 69.08(13) . . ?
Al3_9 C6_1 Fe1_9 117.54(11) . . ?
C8_1 C7_1 C6_1 108.9(2) . . ?
C8_1 C7_1 C1_5 124.2(2) . . ?
C6_1 C7_1 C1_5 126.8(2) . . ?
C8_1 C7_1 Fe1_9 68.67(14) . . ?
C6_1 C7_1 Fe1_9 69.95(13) . . ?
C1_5 C7_1 Fe1_9 130.72(17) . . ?
C9_1 C8_1 C7_1 108.3(2) . . ?
C9_1 C8_1 Fe1_9 69.59(13) . . ?
C7_1 C8_1 Fe1_9 70.60(13) . . ?
C9_1 C8_1 H8_1 125.8 . . ?
C7_1 C8_1 H8_1 125.8 . . ?
Fe1_9 C8_1 H8_1 125.6 . . ?
C8_1 C9_1 C10_1 108.0(2) . . ?
C8_1 C9_1 Fe1_9 69.71(13) . . ?
C10_1 C9_1 Fe1_9 70.33(14) . . ?
C8_1 C9_1 H9_1 126.0 . . ?
C10_1 C9_1 H9_1 126.0 . . ?
Fe1_9 C9_1 H9_1 125.5 . . ?
C9_1 C10_1 C6_1 109.1(2) . . ?
C9_1 C10_1 C1_2 123.6(2) . . ?
C6_1 C10_1 C1_2 127.3(2) . . ?
C9_1 C10_1 Fe1_9 68.76(13) . . ?
C6_1 C10_1 Fe1_9 70.20(14) . . ?
C1_2 C10_1 Fe1_9 129.60(17) . . ?
C2_2 C1_2 C6_2 118.6(2) . . ?
C2_2 C1_2 C10_1 120.7(2) . . ?
C6_2 C1_2 C10_1 120.4(2) . . ?
C1_2 C2_2 C3_2 122.2(2) . . ?
C1_2 C2_2 H2_2 118.9 . . ?
C3_2 C2_2 H2_2 118.9 . . ?
C2_2 C3_2 C4_2 117.6(2) . . ?
C2_2 C3_2 C1_3 120.4(2) . . ?
C4_2 C3_2 C1_3 121.9(2) . . ?
C3_2 C4_2 C5_2 122.1(2) . . ?
C3_2 C4_2 H4_2 119.0 . . ?
C5_2 C4_2 H4_2 119.0 . . ?
C6_2 C5_2 C4_2 118.1(2) . . ?
C6_2 C5_2 C1_4 119.3(2) . . ?
C4_2 C5_2 C1_4 122.6(2) . . ?
C1_2 C6_2 C5_2 121.5(2) . . ?
C1_2 C6_2 H6_2 119.3 . . ?
C5_2 C6_2 H6_2 119.3 . . ?
C2_3 C1_3 C3_3 108.7(2) . . ?
C2_3 C1_3 C4_3 108.1(2) . . ?
C3_3 C1_3 C4_3 108.0(2) . . ?
C2_3 C1_3 C3_2 112.2(2) . . ?
C3_3 C1_3 C3_2 111.8(2) . . ?
C4_3 C1_3 C3_2 107.86(19) . . ?
C1_3 C2_3 H2A_3 109.5 . . ?
C1_3 C2_3 H2B_3 109.5 . . ?
H2A_3 C2_3 H2B_3 109.5 . . ?
C1_3 C2_3 H2C_3 109.5 . . ?
H2A_3 C2_3 H2C_3 109.5 . . ?
H2B_3 C2_3 H2C_3 109.5 . . ?
C1_3 C3_3 H3A_3 109.5 . . ?
C1_3 C3_3 H3B_3 109.5 . . ?
H3A_3 C3_3 H3B_3 109.5 . . ?
C1_3 C3_3 H3C_3 109.5 . . ?
H3A_3 C3_3 H3C_3 109.5 . . ?
H3B_3 C3_3 H3C_3 109.5 . . ?
C1_3 C4_3 H4A_3 109.5 . . ?
C1_3 C4_3 H4B_3 109.5 . . ?
H4A_3 C4_3 H4B_3 109.5 . . ?
C1_3 C4_3 H4C_3 109.5 . . ?
H4A_3 C4_3 H4C_3 109.5 . . ?
H4B_3 C4_3 H4C_3 109.5 . . ?
C4_4 C1_4 C2_4 108.2(2) . . ?
C4_4 C1_4 C5_2 112.8(2) . . ?
C2_4 C1_4 C5_2 110.5(2) . . ?
C4_4 C1_4 C3_4 108.3(2) . . ?
C2_4 C1_4 C3_4 108.9(2) . . ?
C5_2 C1_4 C3_4 108.06(19) . . ?
C1_4 C2_4 H2A_4 109.5 . . ?
C1_4 C2_4 H2B_4 109.5 . . ?
H2A_4 C2_4 H2B_4 109.5 . . ?
C1_4 C2_4 H2C_4 109.5 . . ?
H2A_4 C2_4 H2C_4 109.5 . . ?
H2B_4 C2_4 H2C_4 109.5 . . ?
C1_4 C3_4 H3A_4 109.5 . . ?
C1_4 C3_4 H3B_4 109.5 . . ?
H3A_4 C3_4 H3B_4 109.5 . . ?
C1_4 C3_4 H3C_4 109.5 . . ?
H3A_4 C3_4 H3C_4 109.5 . . ?
H3B_4 C3_4 H3C_4 109.5 . . ?
C1_4 C4_4 H4A_4 109.5 . . ?
C1_4 C4_4 H4B_4 109.5 . . ?
H4A_4 C4_4 H4B_4 109.5 . . ?
C1_4 C4_4 H4C_4 109.5 . . ?
H4A_4 C4_4 H4C_4 109.5 . . ?
H4B_4 C4_4 H4C_4 109.5 . . ?
C6_5 C1_5 C2_5 118.4(2) . . ?
C6_5 C1_5 C7_1 121.5(2) . . ?
C2_5 C1_5 C7_1 119.9(2) . . ?
C3_5 C2_5 C1_5 121.8(2) . . ?
C3_5 C2_5 H2_5 119.1 . . ?
C1_5 C2_5 H2_5 119.1 . . ?
C2_5 C3_5 C4_5 117.8(2) . . ?
C2_5 C3_5 C1_11 118.4(5) . . ?
C4_5 C3_5 C1_11 123.8(5) . . ?
C2_5 C3_5 C1_111 124.5(6) . . ?
C4_5 C3_5 C1_111 116.9(6) . . ?
C5_5 C4_5 C3_5 122.4(2) . . ?
C5_5 C4_5 H4_5 118.8 . . ?
C3_5 C4_5 H4_5 118.8 . . ?
C4_5 C5_5 C6_5 117.8(2) . . ?
C4_5 C5_5 C1_16 121.3(3) . . ?
C6_5 C5_5 C1_16 120.9(3) . . ?
C4_5 C5_5 C1_6 124.8(11) . . ?
C6_5 C5_5 C1_6 116.5(11) . . ?
C1_5 C6_5 C5_5 121.7(2) . . ?
C1_5 C6_5 H6_5 119.1 . . ?
C5_5 C6_5 H6_5 119.1 . . ?
C2_6 C1_6 C4_6 110(3) . . ?
C2_6 C1_6 C3_6 110(3) . . ?
C4_6 C1_6 C3_6 109(2) . . ?
C2_6 C1_6 C5_5 108(2) . . ?
C4_6 C1_6 C5_5 109(2) . . ?
C3_6 C1_6 C5_5 111(2) . . ?
C1_6 C2_6 H2A_6 109.5 . . ?
C1_6 C2_6 H2B_6 109.5 . . ?
H2A_6 C2_6 H2B_6 109.5 . . ?
C1_6 C2_6 H2C_6 109.5 . . ?
H2A_6 C2_6 H2C_6 109.5 . . ?
H2B_6 C2_6 H2C_6 109.5 . . ?
C1_6 C3_6 H3A_6 109.5 . . ?
C1_6 C3_6 H3B_6 109.5 . . ?
H3A_6 C3_6 H3B_6 109.5 . . ?
C1_6 C3_6 H3C_6 109.5 . . ?
H3A_6 C3_6 H3C_6 109.5 . . ?
H3B_6 C3_6 H3C_6 109.5 . . ?
C1_6 C4_6 H4A_6 109.5 . . ?
C1_6 C4_6 H4B_6 109.5 . . ?
H4A_6 C4_6 H4B_6 109.5 . . ?
C1_6 C4_6 H4C_6 109.5 . . ?
H4A_6 C4_6 H4C_6 109.5 . . ?
H4B_6 C4_6 H4C_6 109.5 . . ?
C5_5 C1_16 C4_16 113.6(5) . . ?
C5_5 C1_16 C2_16 109.7(5) . . ?
C4_16 C1_16 C2_16 107.8(5) . . ?
C5_5 C1_16 C3_16 107.5(4) . . ?
C4_16 C1_16 C3_16 108.0(4) . . ?
C2_16 C1_16 C3_16 110.2(5) . . ?
C1_16 C2_16 H2A_16 109.5 . . ?
C1_16 C2_16 H2B_16 109.5 . . ?
H2A_16 C2_16 H2B_16 109.5 . . ?
C1_16 C2_16 H2C_16 109.5 . . ?
H2A_16 C2_16 H2C_16 109.5 . . ?
H2B_16 C2_16 H2C_16 109.5 . . ?
C1_16 C3_16 H3A_16 109.5 . . ?
C1_16 C3_16 H3B_16 109.5 . . ?
H3A_16 C3_16 H3B_16 109.5 . . ?
C1_16 C3_16 H3C_16 109.5 . . ?
H3A_16 C3_16 H3C_16 109.5 . . ?
H3B_16 C3_16 H3C_16 109.5 . . ?
C1_16 C4_16 H4A_16 109.5 . . ?
C1_16 C4_16 H4B_16 109.5 . . ?
H4A_16 C4_16 H4B_16 109.5 . . ?
C1_16 C4_16 H4C_16 109.5 . . ?
H4A_16 C4_16 H4C_16 109.5 . . ?
H4B_16 C4_16 H4C_16 109.5 . . ?
N2_8 C1_8 N5_8 103.5(2) . . ?
N2_8 C1_8 Al3_9 132.75(17) . . ?
N5_8 C1_8 Al3_9 123.67(17) . . ?
C1_8 N2_8 C3_8 111.6(2) . . ?
C1_8 N2_8 C9_8 125.4(2) . . ?
C3_8 N2_8 C9_8 123.0(2) . . ?
C4_8 C3_8 N2_8 107.0(2) . . ?
C4_8 C3_8 C8_8 131.3(2) . . ?
N2_8 C3_8 C8_8 121.7(2) . . ?
C3_8 C4_8 N5_8 105.8(2) . . ?
C3_8 C4_8 C7_8 130.9(2) . . ?
N5_8 C4_8 C7_8 123.3(2) . . ?
C1_8 N5_8 C4_8 112.1(2) . . ?
C1_8 N5_8 C6_8 123.2(2) . . ?
C4_8 N5_8 C6_8 124.7(2) . . ?
N5_8 C6_8 H6A_8 109.5 . . ?
N5_8 C6_8 H6B_8 109.5 . . ?
H6A_8 C6_8 H6B_8 109.5 . . ?
N5_8 C6_8 H6C_8 109.5 . . ?
H6A_8 C6_8 H6C_8 109.5 . . ?
H6B_8 C6_8 H6C_8 109.5 . . ?
C4_8 C7_8 H7A_8 109.5 . . ?
C4_8 C7_8 H7B_8 109.5 . . ?
H7A_8 C7_8 H7B_8 109.5 . . ?
C4_8 C7_8 H7C_8 109.5 . . ?
H7A_8 C7_8 H7C_8 109.5 . . ?
H7B_8 C7_8 H7C_8 109.5 . . ?
C3_8 C8_8 H8A_8 109.5 . . ?
C3_8 C8_8 H8B_8 109.5 . . ?
H8A_8 C8_8 H8B_8 109.5 . . ?
C3_8 C8_8 H8C_8 109.5 . . ?
H8A_8 C8_8 H8C_8 109.5 . . ?
H8B_8 C8_8 H8C_8 109.5 . . ?
N2_8 C9_8 H9A_8 109.5 . . ?
N2_8 C9_8 H9B_8 109.5 . . ?
H9A_8 C9_8 H9B_8 109.5 . . ?
N2_8 C9_8 H9C_8 109.5 . . ?
H9A_8 C9_8 H9C_8 109.5 . . ?
H9B_8 C9_8 H9C_8 109.5 . . ?
C9_1 Fe1_9 C8_1 40.70(9) . . ?
C9_1 Fe1_9 C4_1 125.27(10) . . ?
C8_1 Fe1_9 C4_1 162.61(10) . . ?
C9_1 Fe1_9 C1_1 121.58(10) . . ?
C8_1 Fe1_9 C1_1 108.58(10) . . ?
C4_1 Fe1_9 C1_1 68.04(11) . . ?
C9_1 Fe1_9 C3_1 161.87(10) . . ?
C8_1 Fe1_9 C3_1 155.68(10) . . ?
C4_1 Fe1_9 C3_1 40.58(11) . . ?
C1_1 Fe1_9 C3_1 68.10(10) . . ?
C9_1 Fe1_9 C2_1 156.53(10) . . ?
C8_1 Fe1_9 C2_1 121.14(10) . . ?
C4_1 Fe1_9 C2_1 68.27(11) . . ?
C1_1 Fe1_9 C2_1 40.77(10) . . ?
C3_1 Fe1_9 C2_1 40.45(10) . . ?
C9_1 Fe1_9 C5_1 108.40(10) . . ?
C8_1 Fe1_9 C5_1 125.95(10) . . ?
C4_1 Fe1_9 C5_1 40.55(10) . . ?
C1_1 Fe1_9 C5_1 40.26(10) . . ?
C3_1 Fe1_9 C5_1 68.13(11) . . ?
C2_1 Fe1_9 C5_1 68.24(10) . . ?
C9_1 Fe1_9 C10_1 40.91(9) . . ?
C8_1 Fe1_9 C10_1 68.45(9) . . ?
C4_1 Fe1_9 C10_1 107.47(10) . . ?
C1_1 Fe1_9 C10_1 156.60(10) . . ?
C3_1 Fe1_9 C10_1 124.41(10) . . ?
C2_1 Fe1_9 C10_1 161.01(10) . . ?
C5_1 Fe1_9 C10_1 121.39(10) . . ?
C9_1 Fe1_9 C7_1 68.45(9) . . ?
C8_1 Fe1_9 C7_1 40.74(9) . . ?
C4_1 Fe1_9 C7_1 155.09(10) . . ?
C1_1 Fe1_9 C7_1 125.79(10) . . ?
C3_1 Fe1_9 C7_1 120.23(10) . . ?
C2_1 Fe1_9 C7_1 107.51(10) . . ?
C5_1 Fe1_9 C7_1 162.80(10) . . ?
C10_1 Fe1_9 C7_1 68.09(10) . . ?
C9_1 Fe1_9 C6_1 69.47(9) . . ?
C8_1 Fe1_9 C6_1 69.35(9) . . ?
C4_1 Fe1_9 C6_1 119.42(10) . . ?
C1_1 Fe1_9 C6_1 161.71(10) . . ?
C3_1 Fe1_9 C6_1 105.89(10) . . ?
C2_1 Fe1_9 C6_1 123.62(10) . . ?
C5_1 Fe1_9 C6_1 155.39(10) . . ?
C10_1 Fe1_9 C6_1 40.96(9) . . ?
C7_1 Fe1_9 C6_1 40.97(9) . . ?
C6_1 Al3_9 C1_8 108.07(10) . . ?
C6_1 Al3_9 H1_9 115.8(9) . . ?
C1_8 Al3_9 H1_9 102.8(9) . . ?
C6_1 Al3_9 H2_9 112.4(9) . . ?
C1_8 Al3_9 H2_9 105.5(9) . . ?
H1_9 Al3_9 H2_9 111.2(12) . . ?
C2_10 C1_10 C1_10 115.2(3) . 3_656 ?
C2_10 C1_10 H1A_10 108.5 . . ?
C1_10 C1_10 H1A_10 108.5 3_656 . ?
C2_10 C1_10 H1AB_10 108.5 . . ?
C1_10 C1_10 H1AB_10 108.5 3_656 . ?
H1A_10 C1_10 H1AB_10 107.5 . . ?
C1_10 C2_10 C3_10 113.4(3) . . ?
C1_10 C2_10 H2A_10 108.9 . . ?
C3_10 C2_10 H2A_10 108.9 . . ?
C1_10 C2_10 H2AB_10 108.9 . . ?
C3_10 C2_10 H2AB_10 108.9 . . ?
H2A_10 C2_10 H2AB_10 107.7 . . ?
C2_10 C3_10 H3A_10 109.5 . . ?
C2_10 C3_10 H3B_10 109.5 . . ?
H3A_10 C3_10 H3B_10 109.5 . . ?
C2_10 C3_10 H3C_10 109.5 . . ?
H3A_10 C3_10 H3C_10 109.5 . . ?
H3B_10 C3_10 H3C_10 109.5 . . ?
C2_11 C1_11 C3_11 111.3(10) . . ?
C2_11 C1_11 C3_5 106.6(8) . . ?
C3_11 C1_11 C3_5 112.4(10) . . ?
C2_11 C1_11 C4_11 106.3(9) . . ?
C3_11 C1_11 C4_11 106.5(9) . . ?
C3_5 C1_11 C4_11 113.7(9) . . ?
C1_11 C2_11 H2A_11 109.5 . . ?
C1_11 C2_11 H2B_11 109.5 . . ?
H2A_11 C2_11 H2B_11 109.5 . . ?
C1_11 C2_11 H2C_11 109.5 . . ?
H2A_11 C2_11 H2C_11 109.5 . . ?
H2B_11 C2_11 H2C_11 109.5 . . ?
C1_11 C3_11 H3A_11 109.5 . . ?
C1_11 C3_11 H3B_11 109.5 . . ?
H3A_11 C3_11 H3B_11 109.5 . . ?
C1_11 C3_11 H3C_11 109.5 . . ?
H3A_11 C3_11 H3C_11 109.5 . . ?
H3B_11 C3_11 H3C_11 109.5 . . ?
C1_11 C4_11 H4A_11 109.5 . . ?
C1_11 C4_11 H4B_11 109.5 . . ?
H4A_11 C4_11 H4B_11 109.5 . . ?
C1_11 C4_11 H4C_11 109.5 . . ?
H4A_11 C4_11 H4C_11 109.5 . . ?
H4B_11 C4_11 H4C_11 109.5 . . ?
C4_111 C1_111 C3_111 111.8(13) . . ?
C4_111 C1_111 C3_5 110.8(12) . . ?
C3_111 C1_111 C3_5 108.3(13) . . ?
C4_111 C1_111 C2_111 105.8(11) . . ?
C3_111 C1_111 C2_111 108.2(12) . . ?
C3_5 C1_111 C2_111 112.0(11) . . ?
C1_111 C2_111 H2A_111 109.5 . . ?
C1_111 C2_111 H2B_111 109.5 . . ?
H2A_111 C2_111 H2B_111 109.5 . . ?
C1_111 C2_111 H2C_111 109.5 . . ?
H2A_111 C2_111 H2C_111 109.5 . . ?
H2B_111 C2_111 H2C_111 109.5 . . ?
C1_111 C3_111 H3A_111 109.5 . . ?
C1_111 C3_111 H3B_111 109.5 . . ?
H3A_111 C3_111 H3B_111 109.5 . . ?
C1_111 C3_111 H3C_111 109.5 . . ?
H3A_111 C3_111 H3C_111 109.5 . . ?
H3B_111 C3_111 H3C_111 109.5 . . ?
C1_111 C4_111 H4A_111 109.5 . . ?
C1_111 C4_111 H4B_111 109.5 . . ?
H4A_111 C4_111 H4B_111 109.5 . . ?
C1_111 C4_111 H4C_111 109.5 . . ?
H4A_111 C4_111 H4C_111 109.5 . . ?
H4B_111 C4_111 H4C_111 109.5 . . ?

loop_
_geom_bond_atom_site_label_1
_geom_bond_atom_site_label_2
_geom_bond_distance
_geom_bond_site_symmetry_2
_geom_bond_publ_flag
C1_1 C5_1 1.409(4) . ?
C1_1 C2_1 1.424(4) . ?
C1_1 Fe1_9 2.044(3) . ?
C1_1 H1_1 0.9500 . ?
C2_1 C3_1 1.414(4) . ?
C2_1 Fe1_9 2.045(3) . ?
C2_1 H2_1 0.9500 . ?
C3_1 C4_1 1.417(4) . ?
C3_1 Fe1_9 2.045(3) . ?
C3_1 H3_1 0.9500 . ?
C4_1 C5_1 1.417(4) . ?
C4_1 Fe1_9 2.041(3) . ?
C4_1 H4_1 0.9500 . ?
C5_1 Fe1_9 2.049(3) . ?
C5_1 H5_1 0.9500 . ?
C6_1 C10_1 1.447(3) . ?
C6_1 C7_1 1.450(3) . ?
C6_1 Al3_9 1.985(2) . ?
C6_1 Fe1_9 2.077(3) . ?
C7_1 C8_1 1.429(3) . ?
C7_1 C1_5 1.479(3) . ?
C7_1 Fe1_9 2.065(2) . ?
C8_1 C9_1 1.418(3) . ?
C8_1 Fe1_9 2.040(2) . ?
C8_1 H8_1 0.9500 . ?
C9_1 C10_1 1.432(3) . ?
C9_1 Fe1_9 2.038(2) . ?
C9_1 H9_1 0.9500 . ?
C10_1 C1_2 1.479(3) . ?
C10_1 Fe1_9 2.059(2) . ?
C1_2 C2_2 1.391(3) . ?
C1_2 C6_2 1.392(3) . ?
C2_2 C3_2 1.392(3) . ?
C2_2 H2_2 0.9500 . ?
C3_2 C4_2 1.398(3) . ?
C3_2 C1_3 1.540(3) . ?
C4_2 C5_2 1.402(3) . ?
C4_2 H4_2 0.9500 . ?
C5_2 C6_2 1.395(3) . ?
C5_2 C1_4 1.537(3) . ?
C6_2 H6_2 0.9500 . ?
C1_3 C2_3 1.537(3) . ?
C1_3 C3_3 1.538(3) . ?
C1_3 C4_3 1.539(3) . ?
C2_3 H2A_3 0.9800 . ?
C2_3 H2B_3 0.9800 . ?
C2_3 H2C_3 0.9800 . ?
C3_3 H3A_3 0.9800 . ?
C3_3 H3B_3 0.9800 . ?
C3_3 H3C_3 0.9800 . ?
C4_3 H4A_3 0.9800 . ?
C4_3 H4B_3 0.9800 . ?
C4_3 H4C_3 0.9800 . ?
C1_4 C4_4 1.527(4) . ?
C1_4 C2_4 1.535(4) . ?
C1_4 C3_4 1.544(4) . ?
C2_4 H2A_4 0.9800 . ?
C2_4 H2B_4 0.9800 . ?
C2_4 H2C_4 0.9800 . ?
C3_4 H3A_4 0.9800 . ?
C3_4 H3B_4 0.9800 . ?
C3_4 H3C_4 0.9800 . ?
C4_4 H4A_4 0.9800 . ?
C4_4 H4B_4 0.9800 . ?
C4_4 H4C_4 0.9800 . ?
C1_5 C6_5 1.392(3) . ?
C1_5 C2_5 1.395(3) . ?
C2_5 C3_5 1.392(3) . ?
C2_5 H2_5 0.9500 . ?
C3_5 C4_5 1.395(4) . ?
C3_5 C1_11 1.533(17) . ?
C3_5 C1_111 1.54(2) . ?
C4_5 C5_5 1.393(3) . ?
C4_5 H4_5 0.9500 . ?
C5_5 C6_5 1.396(3) . ?
C5_5 C1_16 1.525(8) . ?
C5_5 C1_6 1.59(4) . ?
C6_5 H6_5 0.9500 . ?
C1_6 C2_6 1.52(3) . ?
C1_6 C4_6 1.53(3) . ?
C1_6 C3_6 1.56(2) . ?
C2_6 H2A_6 0.9800 . ?
C2_6 H2B_6 0.9800 . ?
C2_6 H2C_6 0.9800 . ?
C3_6 H3A_6 0.9800 . ?
C3_6 H3B_6 0.9800 . ?
C3_6 H3C_6 0.9800 . ?
C4_6 H4A_6 0.9800 . ?
C4_6 H4B_6 0.9800 . ?
C4_6 H4C_6 0.9800 . ?
C1_16 C4_16 1.527(6) . ?
C1_16 C2_16 1.539(6) . ?
C1_16 C3_16 1.544(6) . ?
C2_16 H2A_16 0.9800 . ?
C2_16 H2B_16 0.9800 . ?
C2_16 H2C_16 0.9800 . ?
C3_16 H3A_16 0.9800 . ?
C3_16 H3B_16 0.9800 . ?
C3_16 H3C_16 0.9800 . ?
C4_16 H4A_16 0.9800 . ?
C4_16 H4B_16 0.9800 . ?
C4_16 H4C_16 0.9800 . ?
C1_8 N2_8 1.352(3) . ?
C1_8 N5_8 1.361(3) . ?
C1_8 Al3_9 2.059(3) . ?
N2_8 C3_8 1.380(3) . ?
N2_8 C9_8 1.458(3) . ?
C3_8 C4_8 1.351(3) . ?
C3_8 C8_8 1.493(4) . ?
C4_8 N5_8 1.379(3) . ?
C4_8 C7_8 1.489(4) . ?
N5_8 C6_8 1.464(3) . ?
C6_8 H6A_8 0.9800 . ?
C6_8 H6B_8 0.9800 . ?
C6_8 H6C_8 0.9800 . ?
C7_8 H7A_8 0.9800 . ?
C7_8 H7B_8 0.9800 . ?
C7_8 H7C_8 0.9800 . ?
C8_8 H8A_8 0.9800 . ?
C8_8 H8B_8 0.9800 . ?
C8_8 H8C_8 0.9800 . ?
C9_8 H9A_8 0.9800 . ?
C9_8 H9B_8 0.9800 . ?
C9_8 H9C_8 0.9800 . ?
Al3_9 H1_9 1.52(2) . ?
Al3_9 H2_9 1.54(2) . ?
C1_10 C2_10 1.512(5) . ?
C1_10 C1_10 1.513(7) 3_656 ?
C1_10 H1A_10 0.9900 . ?
C1_10 H1AB_10 0.9900 . ?
C2_10 C3_10 1.517(5) . ?
C2_10 H2A_10 0.9900 . ?
C2_10 H2AB_10 0.9900 . ?
C3_10 H3A_10 0.9800 . ?
C3_10 H3B_10 0.9800 . ?
C3_10 H3C_10 0.9800 . ?
C1_11 C2_11 1.525(13) . ?
C1_11 C3_11 1.531(15) . ?
C1_11 C4_11 1.548(11) . ?
C2_11 H2A_11 0.9800 . ?
C2_11 H2B_11 0.9800 . ?
C2_11 H2C_11 0.9800 . ?
C3_11 H3A_11 0.9800 . ?
C3_11 H3B_11 0.9800 . ?
C3_11 H3C_11 0.9800 . ?
C4_11 H4A_11 0.9800 . ?
C4_11 H4B_11 0.9800 . ?
C4_11 H4C_11 0.9800 . ?
C1_111 C4_111 1.496(17) . ?
C1_111 C3_111 1.507(19) . ?
C1_111 C2_111 1.572(15) . ?
C2_111 H2A_111 0.9800 . ?
C2_111 H2B_111 0.9800 . ?
C2_111 H2C_111 0.9800 . ?
C3_111 H3A_111 0.9800 . ?
C3_111 H3B_111 0.9800 . ?
C3_111 H3C_111 0.9800 . ?
C4_111 H4A_111 0.9800 . ?
C4_111 H4B_111 0.9800 . ?
C4_111 H4C_111 0.9800 . ?
